data_2002764
loop_
_publ_author_name
'Schrandt, O.'
'M\"uller-Buschbaum, Hk.'

_publ_section_title
;
 Geordnete Metallverteilung in KBaVO~4~ und KSrVO~4~ mit \b-K~2~SO~4~-Struktur /
 Ordered Metal Distribution in KBaVO~4~ and KSrVO~4~ Showing \b-K~2~SO~4~
 Structure
;
_journal_coden_ASTM ZNBSEN
_journal_issue 4
_journal_name_full
;
 Zeitschrift f\"ur Naturforschung, B: A Journal of Chemical Sciences
;
_journal_page_first 477
_journal_page_last 480
_journal_paper_doi 10.1515/znb-1996-0406
_journal_volume 51
_journal_year 1996
_chemical_formula_structural 'K Sr (V O4)'
_chemical_formula_sum 'K O4 Sr V'
_chemical_name_systematic 'Potassium strontium vanadate(V)'
_space_group_IT_number 62
_symmetry_cell_setting orthorhombic
_symmetry_Int_Tables_number 62
_symmetry_space_group_name_Hall '-P 2ac 2n'
_symmetry_space_group_name_H-M 'P n m a'
_cell_angle_alpha 90
_cell_angle_beta 90
_cell_angle_gamma 90
_cell_formula_units_Z 4
_cell_length_a 7.3997(11)
_cell_length_b 5.8119(8)
_cell_length_c 9.9614(9)
_cell_volume 428.4
_refine_ls_R_factor_all 0.1007
_cod_database_code 2002764

loop_
_symmetry_equiv_pos_as_xyz
x,y,z
1/2+x,1/2-y,1/2-z
-x,1/2+y,-z
1/2-x,-y,1/2+z
-x,-y,-z
1/2-x,1/2+y,1/2+z
x,1/2-y,z
1/2+x,y,1/2-z

loop_
_atom_site_aniso_label
_atom_site_aniso_U_11
_atom_site_aniso_U_12
_atom_site_aniso_U_13
_atom_site_aniso_U_22
_atom_site_aniso_U_23
_atom_site_aniso_U_33
Sr1 0.0094(3) 0. -0.0001(2) 0.0158(3) 0. 0.0102(3)
V1 0.0106(6) 0. 0.0003(4) 0.0031(5) 0. 0.0086(4)
K1 0.0225(11) 0. -0.0008(8) 0.0233(9) 0. 0.0272(9)
O1 0.013(3) 0. -0.003(3) 0.156(13) 0. 0.019(3)
O2 0.023(3) 0. 0.003(2) 0.020(3) 0. 0.012(2)
O3 0.044(3) -0.001(2) -0.007(2) 0.006(2) 0.0036(14) 0.023(2)

loop_
_atom_site_label
_atom_site_type_symbol
_atom_site_symmetry_multiplicity
_atom_site_Wyckoff_symbol
_atom_site_fract_x
_atom_site_fract_y
_atom_site_fract_z
_atom_site_occupancy
_atom_site_attached_hydrogens
_atom_site_calc_flag
Sr1 Sr2+ 4 c 1.00018(11) 0.25 0.69967(7) 1. 0 d
V1 V5+ 4 c 0.7245(2) 0.25 0.08419(12) 1. 0 d
K1 K1+ 4 c 0.1578(3) 0.25 0.0768(2) 1. 0 d
O1 O2- 4 c -0.0003(12) 0.25 0.4368(9) 1. 0 d
O2 O2- 4 c 0.8199(9) 0.25 0.9278(5) 1. 0 d
O3 O2- 8 d 0.7862(7) 0.0071(8) 0.1705(4) 1. 0 d

loop_
_atom_type_symbol
_atom_type_oxidation_number
Sr2+ 2.000
V5+ 5.000
K1+ 1.000
O2- -2.000
